data_2005049
loop_
_publ_author_name
'Lemoine, P.'
'Chiadmi, M.'
'Bissery, V.'
'Tomas, A.'
'Viossat, B.'

_publ_section_title
;
 Les Compos\'es de la Metformine avec les Ions Co^II^, Cu^II^ et Ni^II^
;
_journal_issue 6
_journal_name_full 'Acta Crystallographica Section C'
_journal_page_first 1430
_journal_page_last 1436
_journal_paper_doi 10.1107/S0108270195008377
_journal_volume 52
_journal_year 1996
_chemical_formula_sum 'C8 H23 Cl N10 Ni O'
_chemical_formula_weight 369.52
_space_group_IT_number 15
_symmetry_cell_setting monoclinic
_symmetry_space_group_name_Hall '-C 2yc'
_symmetry_space_group_name_H-M 'C 1 2/c 1'
_atom_type_scat_source IntTabIV
_cell_angle_alpha 90
_cell_angle_beta 104.8(1)
_cell_angle_gamma 90
_cell_formula_units_Z 4
_cell_length_a 13.449(4)
_cell_length_b 7.440(5)
_cell_length_c 15.811(4)
_cell_measurement_reflns_used 15
_cell_measurement_temperature 293(1)
_cell_measurement_theta_max 9.1
_cell_measurement_theta_min 2.0
_cell_volume 1529.6(14)
_diffrn_measurement_device 'Siemens P3'
_diffrn_measurement_method \q-2\q
_diffrn_radiation_type CuK\a
_diffrn_radiation_wavelength 1.5418
_diffrn_reflns_limit_h_max 14
_diffrn_reflns_limit_h_min -13
_diffrn_reflns_limit_k_max 8
_diffrn_reflns_limit_k_min 0
_diffrn_reflns_limit_l_max 14
_diffrn_reflns_limit_l_min 0
_diffrn_reflns_number 948
_diffrn_reflns_theta_max 24
_diffrn_standards_decay_% <1
_diffrn_standards_interval_count 60
_diffrn_standards_number 3
_exptl_absorpt_coefficient_mu 3.4
_exptl_absorpt_correction_type none
_exptl_crystal_colour orang\'e
_exptl_crystal_density_diffrn 1.60
_exptl_crystal_density_meas 1.61(2)
_exptl_crystal_description parall\'el\'epip\'edique
_exptl_crystal_size_max 0.35
_exptl_crystal_size_mid 0.31
_exptl_crystal_size_min 0.29
_refine_diff_density_max 0.21
_refine_diff_density_min -0.20
_refine_ls_extinction_method none
_refine_ls_goodness_of_fit_obs 1.91
_refine_ls_number_parameters 96
_refine_ls_number_reflns 537
_refine_ls_R_factor_obs 0.038
_refine_ls_shift/esd_max 0.001
_refine_ls_structure_factor_coef F
_refine_ls_weighting_scheme unit
_refine_ls_wR_factor_obs 0.038
_reflns_number_observed 537
_reflns_number_total 948
_reflns_observed_criterion I>4\s(I)
_cod_data_source_file pa1186.cif
_cod_data_source_block IV
_cod_original_cell_volume 1530(2)
_cod_original_sg_symbol_H-M 'C 2/c'
_cod_database_code 2005049

loop_
_symmetry_equiv_pos_as_xyz
x,y,z
x,-y,1/2+z
-x,-y,-z
-x,y,1/2-z
1/2+x,1/2+y,z
1/2+x,1/2-y,1/2+z
1/2-x,1/2-y,-z
1/2-x,1/2+y,1/2-z

loop_
_atom_site_label
_atom_site_fract_x
_atom_site_fract_y
_atom_site_fract_z
_atom_site_U_iso_or_equiv
Ni 0.2500 0.2500 0.5000 0.049(1)
Cl 0.0000 0.0779(4) 0.2500 0.085(3)
O 0.5000 -0.0043(9) 0.2500 0.074(7)
N(1) 0.2331(4) 0.1778(7) 0.3844(3) 0.057(6)
N(2) 0.2737(4) 0.0661(8) 0.2610(3) 0.069(7)
N(3) 0.4049(4) 0.1600(7) 0.3769(3) 0.051(6)
N(4) 0.3921(4) 0.2546(7) 0.5142(3) 0.058(6)
N(5) 0.5520(1) 0.2582(1) 0.4780(1) 0.063(7)
C(1) 0.3030(6) 0.1351(8) 0.3437(4) 0.052(8)
C(2) 0.4492(6) 0.2250(8) 0.4590(4) 0.056(8)
C(51) 0.6106(5) 0.2353(10) 0.4160(4) 0.073(8)
C(52) 0.6036(5) 0.3032(9) 0.5679(4) 0.073(9)
H 0.500 -0.128 0.250 0.097
H1 0.178 0.164 0.356 0.097
H2A 0.208 0.010 0.242 0.097
H2B 0.317 0.035 0.243 0.097
H3 0.440 0.127 0.348 0.097
H4 0.424 0.294 0.558 0.097
H51A 0.668 0.312 0.424 0.097
H51B 0.636 0.111 0.409 0.097
H51C 0.564 0.265 0.357 0.097
H52A 0.602 0.213 0.605 0.097
H52B 0.670 0.308 0.574 0.097
H52C 0.593 0.426 0.582 0.097

loop_
_geom_angle_atom_site_label_1
_geom_angle_atom_site_label_2
_geom_angle_atom_site_label_3
_geom_angle
_geom_angle_publ_flag
N(1) Ni N(4) 89.3(2) yes
Ni N(1) C(1) 129.1(5) yes
C1 N(3) C(2) 124.7(6) yes
Ni N(4) C(2) 131.9(5) yes
C(2) N(5) C(51) 122.7(4) yes
C(2) N(5) C(52) 117.5(4) yes
C(51) N(5) C(52) 119.6(4) yes
N(1) C(1) N(2) 119.6(6) yes
N(1) C(1) N(3) 124.2(6) yes
N(2) C(1) N(3) 116.1(6) yes
N(3) C(2) N(4) 119.9(6) yes
N(3) C(2) N(5) 116.4(5) yes
N(4) C(2) N(5) 123.7(6) yes

loop_
_geom_bond_atom_site_label_1
_geom_bond_atom_site_label_2
_geom_bond_distance
_geom_bond_publ_flag
Ni N(1) 1.863(5) yes
Ni N(4) 1.866(5) yes
N(1) C(1) 1.307(10) yes
N(2) C(1) 1.366(8) yes
N(3) C(1) 1.349(9) yes
N(3) C(2) 1.370(8) yes
N(4) C(2) 1.320(10) yes
N(5) C(2) 1.361(7) yes
N(5) C(51) 1.415(7) yes
N(5) C(52) 1.453(6) yes
N(1) H1 0.77 no
N(2) H2A 0.96 no
N(2) H2B 0.74 no
N(3) H3 0.77 no
N(4) H4 0.77 no
C(51) H51A 0.94 no
C(51) H51B 1.00 no
C(51) H51C 1.01 no
C(52) H52A 0.90 no
C(52) H52B 0.87 no
C(52) H52C 0.96 no
O H 0.92 no
